data_1521681
loop_
_publ_author_name
'Ohwada, K.'
'Nakao, H.'
'Fujii, Y.'
'Isobe, M.'
'Ueda, Y.'

_publ_section_title
;
 Structural aspects of Na V2 O5 under high pressure
;
_journal_name_full 'Journal of the Physical Society of Japan'
_journal_page_first 3286
_journal_page_last 3291
_journal_volume 68
_journal_year 1999
_chemical_formula_sum 'Na O5 V2'
_chemical_name_systematic 'Na (V2 O5)'
_space_group_IT_number 59
_symmetry_space_group_name_Hall 'P 2 2ab -1ab'
_symmetry_space_group_name_H-M 'P m m n :1'
_cell_angle_alpha 90
_cell_angle_beta 90
_cell_angle_gamma 90
_cell_formula_units_Z 2
_cell_length_a 11.287
_cell_length_b 3.621
_cell_length_c 4.598
_cell_volume 187.921
_citation_journal_id_ASTM JUPSAU
_cod_data_source_file Ohwada_JUPSAU_1999_425.cif
_cod_data_source_block Na1O5V2
_cod_original_cell_volume 187.9213
_cod_original_sg_symbol_Hall '-P 2ab 2a (x-1/4,y-1/4,z)'
_cod_original_formula_sum 'Na1 O5 V2'
_cod_database_code 1521681

loop_
_symmetry_equiv_pos_as_xyz
x,y,z
-x,-y,z
x+1/2,-y+1/2,-z
-x+1/2,y+1/2,-z
-x+1/2,-y+1/2,-z
x+1/2,y+1/2,-z
-x,y,z
x,-y,z

loop_
_atom_site_label
_atom_site_type_symbol
_atom_site_fract_x
_atom_site_fract_y
_atom_site_fract_z
_atom_site_occupancy
_atom_site_U_iso_or_equiv
O3 O-2 0 0 -0.017 1 0.0
O1 O-2 0.137 0 0.443 1 0.0
V1 V+4 0.152 0 0.113 1 0.0
O2 O-2 0.68 0 0.007 1 0.0
Na1 Na+1 0.5 0 0.344 1 0.0
